data_7251144
loop_
_publ_author_name
'Falasca, Valerio'
'Yee, Eugene'
'Sabir, Shekh'
'Bhadbade, Mohan'
'Wenholz, Daniel S.'
'StC Black, David'
'Kumar, Naresh'

_publ_section_title
;
 Synthesis and biological evaluation of pyrano and furano fused ring
 isoflavene derivatives.
;
_journal_issue 47
_journal_name_full 'RSC advances'
_journal_page_first 40149
_journal_page_last 40163
_journal_paper_doi 10.1039/d5ra06129f
_journal_volume 15
_journal_year 2025
_chemical_formula_moiety 'C20 H17 O4'
_chemical_formula_sum 'C20 H17 O4'
_chemical_formula_weight 321.33
_space_group_crystal_system monoclinic
_space_group_IT_number 14
_space_group_name_Hall '-P 2ybc'
_space_group_name_H-M_alt 'P 1 21/c 1'
_atom_sites_solution_hydrogens geom
_audit_creation_date 2025-07-28
_audit_creation_method
;
Olex2 1.5
(compiled 2025.07.13 svn.rb7424aed for OlexSys, GUI svn.r7311)
;
_audit_update_record
;
2025-07-28 deposited with the CCDC.	2025-10-08 downloaded from the CCDC.
;
_cell_angle_alpha 90
_cell_angle_beta 94.21(3)
_cell_angle_gamma 90
_cell_formula_units_Z 4
_cell_length_a 10.731(7)
_cell_length_b 5.879(4)
_cell_length_c 24.449(17)
_cell_measurement_reflns_used 706
_cell_measurement_temperature 147.81
_cell_measurement_theta_max 19.991
_cell_measurement_theta_min 3.338
_cell_volume 1538.3(18)
_computing_cell_refinement 'SAINT v8.37A (Bruker, 2015)'
_computing_data_reduction 'SAINT v8.37A (Bruker, 2015)'
_computing_molecular_graphics 'Olex2 1.5 (Dolomanov et al., 2009)'
_computing_publication_material 'Olex2 1.5 (Dolomanov et al., 2009)'
_computing_structure_refinement 'SHELXL 2018/3 (Sheldrick, 2015)'
_diffrn_ambient_temperature 147.81
_diffrn_measured_fraction_theta_full 0.975
_diffrn_measured_fraction_theta_max 0.975
_diffrn_measurement_device_type 'Bruker APEX-II CCD'
_diffrn_measurement_method '\f and \w scans'
_diffrn_radiation_type MoK\a
_diffrn_radiation_wavelength 0.71073
_diffrn_reflns_av_unetI/netI 0.1259
_diffrn_reflns_Laue_measured_fraction_full 0.975
_diffrn_reflns_Laue_measured_fraction_max 0.975
_diffrn_reflns_limit_h_max 12
_diffrn_reflns_limit_h_min -12
_diffrn_reflns_limit_k_max 6
_diffrn_reflns_limit_k_min 0
_diffrn_reflns_limit_l_max 27
_diffrn_reflns_limit_l_min 0
_diffrn_reflns_number 2345
_diffrn_reflns_point_group_measured_fraction_full 0.975
_diffrn_reflns_point_group_measured_fraction_max 0.975
_diffrn_reflns_theta_full 23.999
_diffrn_reflns_theta_max 23.999
_diffrn_reflns_theta_min 3.342
_exptl_absorpt_coefficient_mu 0.096
_exptl_absorpt_correction_T_max 0.7452
_exptl_absorpt_correction_T_min 0.5691
_exptl_absorpt_correction_type multi-scan
_exptl_absorpt_process_details
'SADABS-2014/5 (Bruker,2014/5) was used for absorption correction. wR2(int) was 0.0876 before and 0.0625 after correction. The Ratio of minimum to maximum transmission is 0.7637. The \l/2 correction factor is 0.00150.'
_exptl_crystal_colour 'light white'
_exptl_crystal_colour_modifier light
_exptl_crystal_colour_primary white
_exptl_crystal_density_diffrn 1.388
_exptl_crystal_description plate
_exptl_crystal_F_000 676
_exptl_crystal_size_max 0.157
_exptl_crystal_size_mid 0.1
_exptl_crystal_size_min 0.046
_refine_diff_density_max 0.274
_refine_diff_density_min -0.260
_refine_diff_density_rms 0.066
_refine_ls_extinction_coef 0.16(2)
_refine_ls_extinction_expression Fc^*^=kFc[1+0.001xFc^2^\l^3^/sin(2\q)]^-1/4^
_refine_ls_extinction_method 'SHELXL-2018/3 (Sheldrick 2018)'
_refine_ls_goodness_of_fit_ref 1.041
_refine_ls_hydrogen_treatment constr
_refine_ls_matrix_type full
_refine_ls_number_parameters 220
_refine_ls_number_reflns 2345
_refine_ls_number_restraints 0
_refine_ls_restrained_S_all 1.041
_refine_ls_R_factor_all 0.1726
_refine_ls_R_factor_gt 0.0927
_refine_ls_shift/su_max 0.000
_refine_ls_shift/su_mean 0.000
_refine_ls_structure_factor_coef Fsqd
_refine_ls_weighting_details 'w=1/[\s^2^(Fo^2^)+(0.0994P)^2^+1.1514P] where P=(Fo^2^+2Fc^2^)/3'
_refine_ls_weighting_scheme calc
_refine_ls_wR_factor_gt 0.2151
_refine_ls_wR_factor_ref 0.2530
_reflns_Friedel_coverage 0.000
_reflns_number_gt 1203
_reflns_number_total 2345
_reflns_threshold_expression 'I > 2\s(I)'
_cod_data_source_file d5ra06129f2.cif
_cod_data_source_block mono_trial2_a
_cod_original_cell_volume 1538.2(18)
_cod_database_code 7251144
_shelx_shelxl_version_number 2018/3
_shelx_space_group_comment
;
The symmetry employed for this shelxl refinement is uniquely defined
by the following loop, which should always be used as a source of
symmetry information in preference to the above space-group names.
They are only intended as comments.
;
_olex2_refinement_description
;
1. Twinned data refinement
 Scales: 0.586(6)
 0.414(6)
2. Fixed Uiso
 At 1.2 times of:
  All C(H) groups, All C(H,H) groups
 At 1.5 times of:
  All O(H) groups
3.a Ternary CH refined with riding coordinates:
 C14(H14), C3(H3)
3.b Secondary CH2 refined with riding coordinates:
 C2(H2A,H2B), C1(H1A,H1B), C13(H13A,H13B)
3.c Aromatic/amide H refined with riding coordinates:
 C5(H5), C11(H11), C20(H20), C7(H7), C19(H19), C17(H17), C9(H9), C16(H16)
3.d Idealised tetrahedral OH refined as rotating group:
 O4(H4)
;
_olex2_submission_special_instructions 'No special instructions were received'

loop_
_space_group_symop_operation_xyz
'x, y, z'
'-x, y+1/2, -z+1/2'
'-x, -y, -z'
'x, -y-1/2, z-1/2'

loop_
_atom_site_label
_atom_site_type_symbol
_atom_site_fract_x
_atom_site_fract_y
_atom_site_fract_z
_atom_site_U_iso_or_equiv
_atom_site_adp_type
_atom_site_occupancy
_atom_site_site_symmetry_order
_atom_site_calc_flag
_atom_site_refinement_flags_posn
_atom_site_refinement_flags_adp
_atom_site_refinement_flags_occupancy
_atom_site_disorder_assembly
_atom_site_disorder_group
O1 O 0.7992(4) 0.2967(8) 0.54926(17) 0.0653(14) Uani 1 1 d . . . . .
O3 O 0.3651(5) 0.0369(8) 0.3389(2) 0.0773(16) Uani 1 1 d . . . . .
O2 O 0.6965(4) 0.1904(7) 0.46945(17) 0.0662(14) Uani 1 1 d . . . . .
O4 O -0.0689(5) 0.5464(8) 0.09691(19) 0.0765(15) Uani 1 1 d . . . . .
H4 H -0.106613 0.430391 0.084281 0.115 Uiso 1 1 calc R U . . .
C5 C 0.5333(6) 0.1205(10) 0.4035(3) 0.0560(18) Uani 1 1 d . . . . .
H5 H 0.519593 -0.018853 0.421786 0.067 Uiso 1 1 calc R U . . .
C4 C 0.6279(6) 0.2666(10) 0.4234(2) 0.0521(17) Uani 1 1 d . . . . .
C11 C 0.5706(6) 0.5286(10) 0.3529(2) 0.0484(16) Uani 1 1 d . . . . .
H11 H 0.583262 0.670712 0.335680 0.058 Uiso 1 1 calc R U . . .
C2 C 0.7237(8) 0.4755(13) 0.5693(3) 0.081(2) Uani 1 1 d . . . . .
H2A H 0.769851 0.557187 0.599842 0.098 Uiso 1 1 calc R U . . .
H2B H 0.645983 0.412319 0.582696 0.098 Uiso 1 1 calc R U . . .
C20 C 0.2028(6) 0.5709(11) 0.1939(2) 0.0550(18) Uani 1 1 d . . . . .
H20 H 0.271174 0.671311 0.201651 0.066 Uiso 1 1 calc R U . . .
C14 C 0.7885(6) 0.5725(11) 0.4815(2) 0.0578(18) Uani 1 1 d . . . . .
H14 H 0.869421 0.649809 0.492647 0.069 Uiso 1 1 calc R U . . .
C7 C 0.2837(9) 0.0927(13) 0.2957(3) 0.096(3) Uani 1 1 d . . . . .
H7 H 0.220755 -0.012316 0.283089 0.116 Uiso 1 1 calc R U . . .
C19 C 0.1140(6) 0.6254(11) 0.1529(3) 0.0580(18) Uani 1 1 d . . . . .
H19 H 0.120903 0.763848 0.133317 0.070 Uiso 1 1 calc R U . . .
C3 C 0.8015(7) 0.3216(11) 0.4932(3) 0.0605(18) Uani 1 1 d . . . . .
H3 H 0.881792 0.262294 0.480464 0.073 Uiso 1 1 calc R U . . .
C12 C 0.6486(5) 0.4732(10) 0.3992(2) 0.0444(15) Uani 1 1 d . . . . .
C17 C 0.0027(6) 0.2878(11) 0.1699(2) 0.0574(18) Uani 1 1 d . . . . .
H17 H -0.066557 0.189794 0.161846 0.069 Uiso 1 1 calc R U . . .
C8 C 0.2925(6) 0.3146(10) 0.2685(2) 0.0464(16) Uani 1 1 d . . . . .
C9 C 0.3860(6) 0.4495(11) 0.2859(2) 0.0555(18) Uani 1 1 d . . . . .
H9 H 0.394631 0.592306 0.268409 0.067 Uiso 1 1 calc R U . . .
C10 C 0.4748(6) 0.3882(10) 0.3302(3) 0.0529(17) Uani 1 1 d . . . . .
C16 C 0.0916(6) 0.2349(11) 0.2120(3) 0.0586(18) Uani 1 1 d . . . . .
H16 H 0.081108 0.101165 0.233028 0.070 Uiso 1 1 calc R U . . .
C6 C 0.4599(6) 0.1787(11) 0.3574(3) 0.0529(17) Uani 1 1 d . . . . .
C1 C 0.6934(7) 0.6345(11) 0.5217(3) 0.068(2) Uani 1 1 d . . . . .
H1A H 0.702518 0.795309 0.533291 0.081 Uiso 1 1 calc R U . . .
H1B H 0.607213 0.609565 0.505455 0.081 Uiso 1 1 calc R U . . .
C18 C 0.0156(6) 0.4837(11) 0.1399(3) 0.0548(17) Uani 1 1 d . . . . .
C15 C 0.1956(6) 0.3712(10) 0.2245(2) 0.0480(16) Uani 1 1 d . . . . .
C13 C 0.7524(6) 0.6247(10) 0.4219(2) 0.0558(18) Uani 1 1 d . . . . .
H13A H 0.725643 0.785475 0.418291 0.067 Uiso 1 1 calc R U . . .
H13B H 0.826134 0.603992 0.400269 0.067 Uiso 1 1 calc R U . . .

loop_
_atom_site_aniso_label
_atom_site_aniso_U_11
_atom_site_aniso_U_22
_atom_site_aniso_U_33
_atom_site_aniso_U_23
_atom_site_aniso_U_13
_atom_site_aniso_U_12
O1 0.084(3) 0.066(3) 0.045(3) -0.001(2) -0.005(2) 0.013(3)
O3 0.083(3) 0.050(3) 0.095(4) 0.019(3) -0.027(3) -0.025(3)
O2 0.090(3) 0.045(3) 0.059(3) 0.005(2) -0.024(3) -0.009(3)
O4 0.088(4) 0.069(3) 0.069(3) 0.008(3) -0.015(3) -0.008(3)
C5 0.074(5) 0.030(3) 0.063(4) 0.004(3) -0.002(4) 0.000(3)
C4 0.068(4) 0.038(4) 0.050(4) -0.006(3) -0.005(3) 0.004(4)
C11 0.057(4) 0.031(3) 0.058(4) -0.001(3) 0.006(3) -0.007(3)
C2 0.110(6) 0.074(5) 0.062(5) -0.003(4) 0.023(4) 0.015(5)
C20 0.061(4) 0.049(4) 0.055(4) 0.004(3) 0.000(3) -0.006(3)
C14 0.061(4) 0.050(4) 0.062(4) -0.005(3) 0.003(4) -0.005(3)
C7 0.115(7) 0.068(5) 0.097(6) 0.037(5) -0.058(5) -0.040(5)
C19 0.070(5) 0.046(4) 0.057(4) 0.005(3) -0.002(4) -0.009(4)
C3 0.061(4) 0.057(5) 0.063(4) -0.006(4) 0.002(3) 0.005(4)
C12 0.051(4) 0.034(4) 0.048(4) -0.009(3) 0.002(3) 0.002(3)
C17 0.059(4) 0.052(4) 0.060(4) -0.003(3) -0.002(3) -0.009(4)
C8 0.052(4) 0.040(4) 0.048(4) -0.003(3) 0.009(3) 0.000(3)
C9 0.059(4) 0.048(4) 0.058(4) 0.010(3) -0.003(4) -0.005(4)
C10 0.052(4) 0.041(4) 0.065(4) 0.002(3) 0.005(3) -0.001(3)
C16 0.061(4) 0.050(4) 0.063(4) 0.002(3) -0.005(4) -0.007(4)
C6 0.057(4) 0.043(4) 0.059(4) 0.003(3) 0.004(3) -0.001(3)
C1 0.085(5) 0.050(4) 0.067(5) -0.009(3) 0.005(4) 0.007(4)
C18 0.062(5) 0.051(4) 0.050(4) -0.006(3) -0.001(3) 0.000(4)
C15 0.054(4) 0.044(4) 0.047(4) 0.000(3) 0.009(3) 0.003(3)
C13 0.069(4) 0.050(4) 0.047(4) 0.000(3) -0.002(3) 0.007(4)

loop_
_atom_type_symbol
_atom_type_description
_atom_type_scat_dispersion_real
_atom_type_scat_dispersion_imag
_atom_type_scat_source
C C 0.0033 0.0016 'International Tables Vol C Tables 4.2.6.8 and 6.1.1.4'
H H 0.0000 0.0000 'International Tables Vol C Tables 4.2.6.8 and 6.1.1.4'
O O 0.0106 0.0060 'International Tables Vol C Tables 4.2.6.8 and 6.1.1.4'

loop_
_geom_angle_atom_site_label_1
_geom_angle_atom_site_label_2
_geom_angle_atom_site_label_3
_geom_angle
_geom_angle_site_symmetry_1
_geom_angle_site_symmetry_3
_geom_angle_publ_flag
C3 O1 C2 108.2(5) . . ?
C7 O3 C6 122.0(5) . . ?
C4 O2 C3 120.6(5) . . ?
C18 O4 H4 109.5 . . ?
C4 C5 H5 120.2 . . ?
C6 C5 H5 120.2 . . ?
C6 C5 C4 119.7(6) . . ?
O2 C4 C5 114.8(6) . . ?
O2 C4 C12 123.1(6) . . ?
C12 C4 C5 122.1(6) . . ?
C12 C11 H11 117.9 . . ?
C12 C11 C10 124.2(6) . . ?
C10 C11 H11 117.9 . . ?
O1 C2 H2A 110.4 . . ?
O1 C2 H2B 110.4 . . ?
O1 C2 C1 106.6(5) . . ?
H2A C2 H2B 108.6 . . ?
C1 C2 H2A 110.4 . . ?
C1 C2 H2B 110.4 . . ?
C19 C20 H20 119.1 . . ?
C19 C20 C15 121.7(6) . . ?
C15 C20 H20 119.1 . . ?
C3 C14 H14 109.1 . . ?
C3 C14 C1 99.8(5) . . ?
C3 C14 C13 113.3(5) . . ?
C1 C14 H14 109.1 . . ?
C13 C14 H14 109.1 . . ?
C13 C14 C1 116.1(6) . . ?
O3 C7 H7 119.8 . . ?
O3 C7 C8 120.4(6) . . ?
C8 C7 H7 119.8 . . ?
C20 C19 H19 119.6 . . ?
C18 C19 C20 120.9(6) . . ?
C18 C19 H19 119.6 . . ?
O1 C3 O2 105.7(5) . . ?
O1 C3 C14 106.5(5) . . ?
O1 C3 H3 110.6 . . ?
O2 C3 C14 112.7(6) . . ?
O2 C3 H3 110.6 . . ?
C14 C3 H3 110.6 . . ?
C4 C12 C11 116.7(5) . . ?
C4 C12 C13 120.3(5) . . ?
C11 C12 C13 123.1(5) . . ?
C16 C17 H17 120.2 . . ?
C18 C17 H17 120.2 . . ?
C18 C17 C16 119.5(6) . . ?
C7 C8 C15 117.6(6) . . ?
C9 C8 C7 117.3(6) . . ?
C9 C8 C15 125.1(6) . . ?
C8 C9 H9 118.8 . . ?
C8 C9 C10 122.5(6) . . ?
C10 C9 H9 118.8 . . ?
C11 C10 C9 125.3(6) . . ?
C11 C10 C6 115.6(6) . . ?
C6 C10 C9 118.8(6) . . ?
C17 C16 H16 119.0 . . ?
C17 C16 C15 122.1(6) . . ?
C15 C16 H16 119.0 . . ?
O3 C6 C5 119.3(6) . . ?
O3 C6 C10 118.9(6) . . ?
C5 C6 C10 121.7(6) . . ?
C2 C1 C14 103.6(6) . . ?
C2 C1 H1A 111.0 . . ?
C2 C1 H1B 111.0 . . ?
C14 C1 H1A 111.0 . . ?
C14 C1 H1B 111.0 . . ?
H1A C1 H1B 109.0 . . ?
C19 C18 O4 117.8(6) . . ?
C19 C18 C17 119.5(6) . . ?
C17 C18 O4 122.7(6) . . ?
C20 C15 C8 121.0(6) . . ?
C16 C15 C20 116.3(6) . . ?
C16 C15 C8 122.7(6) . . ?
C14 C13 H13A 109.3 . . ?
C14 C13 H13B 109.3 . . ?
C12 C13 C14 111.5(5) . . ?
C12 C13 H13A 109.3 . . ?
C12 C13 H13B 109.3 . . ?
H13A C13 H13B 108.0 . . ?

loop_
_geom_bond_atom_site_label_1
_geom_bond_atom_site_label_2
_geom_bond_distance
_geom_bond_site_symmetry_2
_geom_bond_publ_flag
O1 C2 1.435(8) . ?
O1 C3 1.380(7) . ?
O3 C7 1.359(8) . ?
O3 C6 1.367(7) . ?
O2 C4 1.374(7) . ?
O2 C3 1.451(7) . ?
O4 H4 0.8400 . ?
O4 C18 1.387(7) . ?
C5 H5 0.9500 . ?
C5 C4 1.390(8) . ?
C5 C6 1.370(8) . ?
C4 C12 1.376(8) . ?
C11 H11 0.9500 . ?
C11 C12 1.396(8) . ?
C11 C10 1.400(8) . ?
C2 H2A 0.9900 . ?
C2 H2B 0.9900 . ?
C2 C1 1.510(9) . ?
C20 H20 0.9500 . ?
C20 C19 1.369(8) . ?
C20 C15 1.397(8) . ?
C14 H14 1.0000 . ?
C14 C3 1.507(9) . ?
C14 C1 1.513(9) . ?
C14 C13 1.512(8) . ?
C7 H7 0.9500 . ?
C7 C8 1.470(9) . ?
C19 H19 0.9500 . ?
C19 C18 1.364(8) . ?
C3 H3 1.0000 . ?
C12 C13 1.501(8) . ?
C17 H17 0.9500 . ?
C17 C16 1.386(9) . ?
C17 C18 1.378(9) . ?
C8 C9 1.324(8) . ?
C8 C15 1.479(8) . ?
C9 H9 0.9500 . ?
C9 C10 1.435(8) . ?
C10 C6 1.414(8) . ?
C16 H16 0.9500 . ?
C16 C15 1.389(8) . ?
C1 H1A 0.9900 . ?
C1 H1B 0.9900 . ?
C13 H13A 0.9900 . ?
C13 H13B 0.9900 . ?

loop_
_geom_torsion_atom_site_label_1
_geom_torsion_atom_site_label_2
_geom_torsion_atom_site_label_3
_geom_torsion_atom_site_label_4
_geom_torsion
_geom_torsion_site_symmetry_1
_geom_torsion_site_symmetry_2
_geom_torsion_site_symmetry_3
_geom_torsion_site_symmetry_4
_geom_torsion_publ_flag
O1 C2 C1 C14 -17.2(8) . . . . ?
O3 C7 C8 C9 3.5(12) . . . . ?
O3 C7 C8 C15 -175.7(7) . . . . ?
O2 C4 C12 C11 -179.4(5) . . . . ?
O2 C4 C12 C13 1.9(9) . . . . ?
C5 C4 C12 C11 -0.8(9) . . . . ?
C5 C4 C12 C13 -179.6(5) . . . . ?
C4 O2 C3 O1 143.1(5) . . . . ?
C4 O2 C3 C14 27.1(8) . . . . ?
C4 C5 C6 O3 -178.4(6) . . . . ?
C4 C5 C6 C10 -2.2(10) . . . . ?
C4 C12 C13 C14 -22.9(8) . . . . ?
C11 C12 C13 C14 158.4(6) . . . . ?
C11 C10 C6 O3 177.4(6) . . . . ?
C11 C10 C6 C5 1.2(9) . . . . ?
C2 O1 C3 O2 -90.0(6) . . . . ?
C2 O1 C3 C14 30.1(7) . . . . ?
C20 C19 C18 O4 -178.1(6) . . . . ?
C20 C19 C18 C17 2.8(10) . . . . ?
C7 O3 C6 C5 175.3(7) . . . . ?
C7 O3 C6 C10 -1.0(10) . . . . ?
C7 C8 C9 C10 -1.4(10) . . . . ?
C7 C8 C15 C20 -175.1(7) . . . . ?
C7 C8 C15 C16 6.6(9) . . . . ?
C19 C20 C15 C8 179.9(6) . . . . ?
C19 C20 C15 C16 -1.7(9) . . . . ?
C3 O1 C2 C1 -7.7(8) . . . . ?
C3 O2 C4 C5 177.4(5) . . . . ?
C3 O2 C4 C12 -4.0(9) . . . . ?
C3 C14 C1 C2 32.9(7) . . . . ?
C3 C14 C13 C12 45.4(8) . . . . ?
C12 C11 C10 C9 173.9(6) . . . . ?
C12 C11 C10 C6 -0.1(9) . . . . ?
C17 C16 C15 C20 2.9(9) . . . . ?
C17 C16 C15 C8 -178.7(6) . . . . ?
C8 C9 C10 C11 -175.6(6) . . . . ?
C8 C9 C10 C6 -1.9(9) . . . . ?
C9 C8 C15 C20 5.9(9) . . . . ?
C9 C8 C15 C16 -172.4(6) . . . . ?
C9 C10 C6 O3 3.1(9) . . . . ?
C9 C10 C6 C5 -173.1(6) . . . . ?
C10 C11 C12 C4 -0.1(9) . . . . ?
C10 C11 C12 C13 178.5(6) . . . . ?
C16 C17 C18 O4 179.4(6) . . . . ?
C16 C17 C18 C19 -1.6(10) . . . . ?
C6 O3 C7 C8 -2.3(12) . . . . ?
C6 C5 C4 O2 -179.3(6) . . . . ?
C6 C5 C4 C12 2.0(10) . . . . ?
C1 C14 C3 O1 -39.4(7) . . . . ?
C1 C14 C3 O2 76.1(6) . . . . ?
C1 C14 C13 C12 -69.2(7) . . . . ?
C18 C17 C16 C15 -1.3(10) . . . . ?
C15 C20 C19 C18 -1.1(10) . . . . ?
C15 C8 C9 C10 177.7(5) . . . . ?
C13 C14 C3 O1 -163.5(5) . . . . ?
C13 C14 C3 O2 -48.0(8) . . . . ?
C13 C14 C1 C2 155.0(6) . . . . ?

loop_
_twin_individual_id
_twin_individual_mass_fraction_refined
1 0.586(6)
2 0.414(6)
